data_1526611
loop_
_publ_author_name
'Shin, Y.-J.'
'Yi, M.-Y.'

_publ_section_title
;
 Preparation and structural properties of layer-type oxides Nax Nix/2
 Ti1-x/2 O2 (0.60 < x < 1.0)
;
_journal_name_full 'Solid State Ionics'
_journal_page_first 131
_journal_page_last 141
_journal_volume 132
_journal_year 2000
_chemical_formula_sum 'Na0.67 Ni0.33 O2 Ti0.67'
_chemical_name_systematic 'Na0.67 (Ni0.33) Ti0.67 O2'
_space_group_IT_number 194
_symmetry_space_group_name_Hall '-P 6c 2c'
_symmetry_space_group_name_H-M 'P 63/m m c'
_cell_angle_alpha 90
_cell_angle_beta 90
_cell_angle_gamma 120
_cell_formula_units_Z 2
_cell_length_a 2.9614
_cell_length_b 2.9614
_cell_length_c 11.1403
_cell_volume 84.610
_citation_journal_id_ASTM SSIOD3
_cod_data_source_file Shin_SSIOD3_2000_570.cif
_cod_data_source_block Na0.67Ni0.33O2Ti0.67
_cod_original_cell_volume 84.60999
_cod_database_code 1526611

loop_
_symmetry_equiv_pos_as_xyz
x,y,z
x-y,x,z+1/2
-y,x-y,z
-x,-y,z+1/2
-x+y,-x,z
y,-x+y,z+1/2
-y,-x,-z+1/2
x-y,-y,-z
x,x-y,-z+1/2
y,x,-z
-x+y,y,-z+1/2
-x,-x+y,-z
-x,-y,-z
-x+y,-x,-z-1/2
y,-x+y,-z
x,y,-z-1/2
x-y,x,-z
-y,x-y,-z-1/2
y,x,z-1/2
-x+y,y,z
-x,-x+y,z-1/2
-y,-x,z
x-y,-y,z-1/2
x,x-y,z

loop_
_atom_site_label
_atom_site_type_symbol
_atom_site_fract_x
_atom_site_fract_y
_atom_site_fract_z
_atom_site_occupancy
_atom_site_U_iso_or_equiv
Ti1 Ti+4 0 0 0 0.67 0.0
Na1 Na+1 0 0 0.25 0.472 0.0
O1 O-2 0.6667 0.3333 0.0949 1 0.0
Ni1 Ni+2 0 0 0 0.33 0.0
Na2 Na+1 0.3333 0.6667 0.25 0.198 0.0
